data_1515392
loop_
_publ_author_name
'Zhang, Heng-Xia'
'Nie, Jing'
'Cai, Hua'
'Ma, Jun-An'

_publ_section_title
;
 Cyclic Aldimines as Superior Electrophiles for Cu-Catalyzed
 Decarboxylative Mannich Reaction of \b-Ketoacids with a Broad Scope and
 High Enantioselectivity.
;
_journal_issue 9
_journal_name_full 'Organic letters'
_journal_page_first 2542
_journal_page_last 2545
_journal_paper_doi 10.1021/ol500929d
_journal_volume 16
_journal_year 2014
_chemical_formula_sum 'C15 H12 Br N O4 S'
_chemical_formula_weight 382.23
_chemical_name_systematic
; 
 ? 
;
_space_group_IT_number 19
_symmetry_cell_setting orthorhombic
_symmetry_space_group_name_Hall 'P 2ac 2ab'
_symmetry_space_group_name_H-M 'P 21 21 21'
_atom_sites_solution_hydrogens geom
_atom_sites_solution_primary direct
_atom_sites_solution_secondary difmap
_audit_creation_method SHELXL-97
_cell_angle_alpha 90.00
_cell_angle_beta 90.00
_cell_angle_gamma 90.00
_cell_formula_units_Z 4
_cell_length_a 5.7785(3)
_cell_length_b 7.0086(4)
_cell_length_c 36.717(2)
_cell_measurement_reflns_used 4177
_cell_measurement_temperature 296(2)
_cell_measurement_theta_max 27.47
_cell_measurement_theta_min 2.96
_cell_volume 1487.01(14)
_computing_cell_refinement 'Bruker SMART'
_computing_data_collection 'Bruker SMART'
_computing_data_reduction 'Bruker SAINT'
_computing_molecular_graphics 'Bruker SHELXTL'
_computing_publication_material 'Bruker SHELXTL'
_computing_structure_refinement 'SHELXL-97 (Sheldrick, 1997)'
_computing_structure_solution 'SHELXS-97 (Sheldrick, 1990)'
_diffrn_ambient_temperature 296(2)
_diffrn_measured_fraction_theta_full 0.999
_diffrn_measured_fraction_theta_max 0.999
_diffrn_measurement_device_type 'CCD area detector'
_diffrn_measurement_method 'phi and omega scans'
_diffrn_radiation_monochromator graphite
_diffrn_radiation_source 'fine-focus sealed tube'
_diffrn_radiation_type MoK\a
_diffrn_radiation_wavelength 0.71073
_diffrn_reflns_av_R_equivalents 0.0198
_diffrn_reflns_av_sigmaI/netI 0.0410
_diffrn_reflns_limit_h_max 6
_diffrn_reflns_limit_h_min -6
_diffrn_reflns_limit_k_max 8
_diffrn_reflns_limit_k_min -8
_diffrn_reflns_limit_l_max 34
_diffrn_reflns_limit_l_min -43
_diffrn_reflns_number 7522
_diffrn_reflns_theta_full 25.02
_diffrn_reflns_theta_max 25.02
_diffrn_reflns_theta_min 2.22
_exptl_absorpt_coefficient_mu 2.922
_exptl_absorpt_correction_T_max 0.5926
_exptl_absorpt_correction_T_min 0.4951
_exptl_absorpt_correction_type multi-scan
_exptl_absorpt_process_details SADABS
_exptl_crystal_colour COLORLESS
_exptl_crystal_density_diffrn 1.707
_exptl_crystal_density_meas ?
_exptl_crystal_density_method 'not measured'
_exptl_crystal_description BLOCK
_exptl_crystal_F_000 768
_exptl_crystal_size_max 0.28
_exptl_crystal_size_mid 0.22
_exptl_crystal_size_min 0.20
_refine_diff_density_max 0.286
_refine_diff_density_min -0.274
_refine_diff_density_rms 0.055
_refine_ls_abs_structure_details 'Flack H D (1983), Acta Cryst. A39, 876-881'
_refine_ls_abs_structure_Flack 0.023(8)
_refine_ls_extinction_coef 0.0130(7)
_refine_ls_extinction_expression Fc^*^=kFc[1+0.001xFc^2^\l^3^/sin(2\q)]^-1/4^
_refine_ls_extinction_method SHELXL
_refine_ls_goodness_of_fit_ref 1.049
_refine_ls_hydrogen_treatment mixed
_refine_ls_matrix_type full
_refine_ls_number_parameters 200
_refine_ls_number_reflns 2586
_refine_ls_number_restraints 0
_refine_ls_restrained_S_all 1.049
_refine_ls_R_factor_all 0.0262
_refine_ls_R_factor_gt 0.0233
_refine_ls_shift/su_max 0.001
_refine_ls_shift/su_mean 0.000
_refine_ls_structure_factor_coef Fsqd
_refine_ls_weighting_details 'calc w=1/[\s^2^(Fo^2^)+(0.0057P)^2^+0.2660P] where P=(Fo^2^+2Fc^2^)/3'
_refine_ls_weighting_scheme calc
_refine_ls_wR_factor_gt 0.0552
_refine_ls_wR_factor_ref 0.0562
_reflns_number_gt 2408
_reflns_number_total 2586
_reflns_threshold_expression >2sigma(I)
_cod_data_source_file ol500929d_si_002.cif
_cod_data_source_block 130517a
_cod_depositor_comments
;
The following automatic conversions were performed:

'_symmetry_cell_setting' value 'Orthorhombic' changed to
'orthorhombic' according to
/usr/data/users/saulius/crontab/automatic-downloads/rss-feeds/ACS/lib/dictionaries/cif_core.dic
dictionary named 'cif_core.dic' version 2.4.2 from
2011-04-26.

'_exptl_absorpt_correction_type' value 'MULTI-SCAN'
changed to 'multi-scan' according to
/usr/data/users/saulius/crontab/automatic-downloads/rss-feeds/ACS/lib/dictionaries/cif_core.dic
dictionary named 'cif_core.dic' version 2.4.2 from 2011-04-26.

Automatic conversion script
Id: cif_fix_values 2281 2013-09-26 08:29:07Z andrius 

 Adding full bibliography for 1515392.cif.

The following automatic conversions were performed:

'_exptl_crystal_density_meas' value 'NONE' was changed to '?' - the
value is perceived as not measured.

Automatic conversion script
Id: cif_fix_values 3008 2015-01-20 13:52:24Z robertas 
;
_cod_original_cell_volume 1487.02(14)
_cod_original_sg_symbol_H-M P2(1)2(1)2(1)
_cod_database_code 1515392

loop_
_symmetry_equiv_pos_as_xyz
'x, y, z'
'-x+1/2, -y, z+1/2'
'-x, y+1/2, -z+1/2'
'x+1/2, -y+1/2, -z'

loop_
_atom_site_label
_atom_site_type_symbol
_atom_site_fract_x
_atom_site_fract_y
_atom_site_fract_z
_atom_site_U_iso_or_equiv
_atom_site_adp_type
_atom_site_occupancy
_atom_site_symmetry_multiplicity
_atom_site_calc_flag
_atom_site_refinement_flags
Br1 Br 0.04382(6) 0.59057(4) 0.831911(7) 0.05558(12) Uani 1 1 d .
S1 S 0.51349(14) 0.25615(10) 0.588160(17) 0.0517(2) Uani 1 1 d .
O1 O 0.6349(3) 0.6859(3) 0.67209(5) 0.0601(6) Uani 1 1 d .
O2 O 0.3440(4) 0.1747(3) 0.61100(6) 0.0689(7) Uani 1 1 d .
O3 O 0.7125(4) 0.1535(4) 0.57808(6) 0.0755(7) Uani 1 1 d .
O4 O 0.3897(4) 0.3076(3) 0.55045(5) 0.0583(6) Uani 1 1 d .
N1 N 0.5865(4) 0.4606(3) 0.60377(6) 0.0482(6) Uani 1 1 d .
H1 H 0.7275 0.4843 0.6097 0.058 Uiso 1 1 calc R
C1 C 0.1172(4) 0.5471(3) 0.72060(6) 0.0334(5) Uani 1 1 d .
H1A H 0.0257 0.5071 0.7012 0.040 Uiso 1 1 calc R
C2 C 0.0342(4) 0.5324(3) 0.75576(6) 0.0357(5) Uani 1 1 d .
H2 H -0.1111 0.4800 0.7602 0.043 Uiso 1 1 calc R
C3 C 0.1686(4) 0.5961(3) 0.78424(6) 0.0357(5) Uani 1 1 d .
C4 C 0.3867(4) 0.6707(3) 0.77849(6) 0.0372(6) Uani 1 1 d .
H4 H 0.4765 0.7113 0.7980 0.045 Uiso 1 1 calc R
C5 C 0.4698(4) 0.6844(3) 0.74334(6) 0.0330(5) Uani 1 1 d .
H5 H 0.6156 0.7361 0.7392 0.040 Uiso 1 1 calc R
C6 C 0.3360(4) 0.6210(3) 0.71392(6) 0.0300(5) Uani 1 1 d .
C7 C 0.4354(4) 0.6366(3) 0.67647(6) 0.0344(5) Uani 1 1 d .
C8 C 0.2818(4) 0.5901(4) 0.64452(6) 0.0395(6) Uani 1 1 d .
H8A H 0.1492 0.6749 0.6448 0.047 Uiso 1 1 calc R
H8B H 0.2249 0.4606 0.6472 0.047 Uiso 1 1 calc R
C9 C 0.4037(4) 0.6083(4) 0.60769(6) 0.0388(6) Uani 1 1 d .
H9 H 0.4802 0.7331 0.6072 0.047 Uiso 1 1 calc R
C10 C 0.2338(4) 0.6031(4) 0.57642(6) 0.0408(6) Uani 1 1 d .
C11 C 0.0718(5) 0.7483(4) 0.57228(7) 0.0482(6) Uani 1 1 d .
H11 H 0.0709 0.8489 0.5888 0.058 Uiso 1 1 calc R
C12 C -0.0878(6) 0.7469(5) 0.54427(8) 0.0603(8) Uani 1 1 d .
H12 H -0.1950 0.8452 0.5422 0.072 Uiso 1 1 calc R
C13 C -0.0876(6) 0.5990(5) 0.51943(8) 0.0634(8) Uani 1 1 d .
H13 H -0.1946 0.5983 0.5005 0.076 Uiso 1 1 calc R
C14 C 0.0679(6) 0.4547(5) 0.52244(7) 0.0588(8) Uani 1 1 d .
H14 H 0.0669 0.3546 0.5058 0.071 Uiso 1 1 calc R
C15 C 0.2289(5) 0.4578(4) 0.55065(7) 0.0456(7) Uani 1 1 d .

loop_
_atom_site_aniso_label
_atom_site_aniso_U_11
_atom_site_aniso_U_22
_atom_site_aniso_U_33
_atom_site_aniso_U_23
_atom_site_aniso_U_13
_atom_site_aniso_U_12
Br1 0.0823(2) 0.04896(17) 0.03545(15) 0.00221(12) 0.01657(14) 0.00665(16)
S1 0.0663(5) 0.0504(4) 0.0385(3) -0.0058(3) 0.0095(3) 0.0107(4)
O1 0.0493(12) 0.0907(16) 0.0404(11) -0.0064(10) 0.0064(9) -0.0238(11)
O2 0.0957(18) 0.0520(12) 0.0589(13) -0.0029(10) 0.0252(12) -0.0038(12)
O3 0.0824(17) 0.0826(17) 0.0614(15) -0.0125(12) 0.0097(12) 0.0318(13)
O4 0.0814(15) 0.0582(12) 0.0353(10) -0.0154(9) -0.0006(10) 0.0155(11)
N1 0.0433(13) 0.0599(15) 0.0415(12) -0.0079(10) 0.0041(10) -0.0006(11)
C1 0.0342(14) 0.0337(13) 0.0325(12) -0.0044(9) -0.0049(10) 0.0006(10)
C2 0.0336(13) 0.0333(12) 0.0402(13) 0.0001(9) 0.0036(11) 0.0004(10)
C3 0.0487(14) 0.0288(12) 0.0296(12) -0.0005(11) 0.0043(10) 0.0079(13)
C4 0.0454(16) 0.0348(13) 0.0316(12) -0.0058(10) -0.0079(11) 0.0003(11)
C5 0.0317(13) 0.0306(12) 0.0366(13) -0.0016(9) -0.0050(11) -0.0011(11)
C6 0.0322(12) 0.0272(12) 0.0306(12) -0.0029(9) -0.0024(10) 0.0022(10)
C7 0.0398(15) 0.0309(12) 0.0327(12) -0.0022(9) 0.0014(10) -0.0025(11)
C8 0.0453(14) 0.0439(14) 0.0293(12) -0.0048(12) 0.0005(10) -0.0044(14)
C9 0.0481(15) 0.0376(13) 0.0308(12) -0.0032(11) 0.0044(10) -0.0058(13)
C10 0.0513(15) 0.0439(14) 0.0270(12) -0.0025(12) 0.0044(10) -0.0036(13)
C11 0.0631(18) 0.0445(14) 0.0371(14) 0.0012(11) 0.0036(14) 0.0035(16)
C12 0.069(2) 0.0670(19) 0.0447(16) 0.0071(14) 0.0023(15) 0.0102(18)
C13 0.069(2) 0.084(2) 0.0373(14) 0.0003(16) -0.0127(14) -0.002(2)
C14 0.079(2) 0.067(2) 0.0306(13) -0.0120(12) -0.0038(14) -0.0094(19)
C15 0.0604(18) 0.0476(17) 0.0288(13) -0.0039(11) 0.0043(12) -0.0010(13)

loop_
_atom_type_symbol
_atom_type_description
_atom_type_scat_dispersion_real
_atom_type_scat_dispersion_imag
_atom_type_scat_source
C C 0.0033 0.0016 'International Tables Vol C Tables 4.2.6.8 and 6.1.1.4'
H H 0.0000 0.0000 'International Tables Vol C Tables 4.2.6.8 and 6.1.1.4'
N N 0.0061 0.0033 'International Tables Vol C Tables 4.2.6.8 and 6.1.1.4'
O O 0.0106 0.0060 'International Tables Vol C Tables 4.2.6.8 and 6.1.1.4'
S S 0.1246 0.1234 'International Tables Vol C Tables 4.2.6.8 and 6.1.1.4'
Br Br -0.2901 2.4595 'International Tables Vol C Tables 4.2.6.8 and 6.1.1.4'

loop_
_geom_angle_atom_site_label_1
_geom_angle_atom_site_label_2
_geom_angle_atom_site_label_3
_geom_angle
O3 S1 O2 121.17(15)
O3 S1 O4 104.67(12)
O2 S1 O4 107.19(15)
O3 S1 N1 109.69(15)
O2 S1 N1 109.41(13)
O4 S1 N1 103.07(11)
C15 O4 S1 117.42(15)
C9 N1 S1 118.13(17)
C9 N1 H1 120.9
S1 N1 H1 120.9
C2 C1 C6 120.6(2)
C2 C1 H1A 119.7
C6 C1 H1A 119.7
C3 C2 C1 119.3(2)
C3 C2 H2 120.3
C1 C2 H2 120.3
C2 C3 C4 121.5(2)
C2 C3 Br1 118.71(19)
C4 C3 Br1 119.78(18)
C5 C4 C3 119.1(2)
C5 C4 H4 120.4
C3 C4 H4 120.4
C4 C5 C6 120.5(2)
C4 C5 H5 119.8
C6 C5 H5 119.8
C1 C6 C5 119.0(2)
C1 C6 C7 122.7(2)
C5 C6 C7 118.3(2)
O1 C7 C6 120.5(2)
O1 C7 C8 121.2(2)
C6 C7 C8 118.3(2)
C7 C8 C9 113.5(2)
C7 C8 H8A 108.9
C9 C8 H8A 108.9
C7 C8 H8B 108.9
C9 C8 H8B 108.9
H8A C8 H8B 107.7
N1 C9 C10 111.80(19)
N1 C9 C8 110.8(2)
C10 C9 C8 111.7(2)
N1 C9 H9 107.4
C10 C9 H9 107.4
C8 C9 H9 107.4
C15 C10 C11 116.6(2)
C15 C10 C9 123.2(2)
C11 C10 C9 120.2(2)
C12 C11 C10 121.7(3)
C12 C11 H11 119.2
C10 C11 H11 119.2
C11 C12 C13 119.8(3)
C11 C12 H12 120.1
C13 C12 H12 120.1
C14 C13 C12 120.4(3)
C14 C13 H13 119.8
C12 C13 H13 119.8
C13 C14 C15 119.4(3)
C13 C14 H14 120.3
C15 C14 H14 120.3
C10 C15 C14 122.1(3)
C10 C15 O4 122.6(2)
C14 C15 O4 115.2(2)

loop_
_geom_bond_atom_site_label_1
_geom_bond_atom_site_label_2
_geom_bond_distance
Br1 C3 1.894(2)
S1 O3 1.406(2)
S1 O2 1.410(2)
S1 O4 1.600(2)
S1 N1 1.600(2)
O1 C7 1.214(3)
O4 C15 1.404(3)
N1 C9 1.486(3)
N1 H1 0.8600
C1 C2 1.381(3)
C1 C6 1.388(3)
C1 H1A 0.9300
C2 C3 1.377(3)
C2 H2 0.9300
C3 C4 1.381(4)
C4 C5 1.380(3)
C4 H4 0.9300
C5 C6 1.401(3)
C5 H5 0.9300
C6 C7 1.494(3)
C7 C8 1.507(3)
C8 C9 1.530(3)
C8 H8A 0.9700
C8 H8B 0.9700
C9 C10 1.511(3)
C9 H9 0.9800
C10 C15 1.390(4)
C10 C11 1.391(4)
C11 C12 1.381(4)
C11 H11 0.9300
C12 C13 1.381(4)
C12 H12 0.9300
C13 C14 1.357(4)
C13 H13 0.9300
C14 C15 1.392(4)
C14 H14 0.9300

loop_
_geom_torsion_atom_site_label_1
_geom_torsion_atom_site_label_2
_geom_torsion_atom_site_label_3
_geom_torsion_atom_site_label_4
_geom_torsion
O3 S1 O4 C15 -160.5(2)
O2 S1 O4 C15 69.6(2)
N1 S1 O4 C15 -45.8(2)
O3 S1 N1 C9 165.64(17)
O2 S1 N1 C9 -59.2(2)
O4 S1 N1 C9 54.58(19)
C6 C1 C2 C3 1.5(3)
C1 C2 C3 C4 -1.4(4)
C1 C2 C3 Br1 175.83(17)
C2 C3 C4 C5 1.0(4)
Br1 C3 C4 C5 -176.12(18)
C3 C4 C5 C6 -0.9(3)
C2 C1 C6 C5 -1.4(3)
C2 C1 C6 C7 178.9(2)
C4 C5 C6 C1 1.0(3)
C4 C5 C6 C7 -179.2(2)
C1 C6 C7 O1 -173.3(2)
C5 C6 C7 O1 6.9(3)
C1 C6 C7 C8 6.8(3)
C5 C6 C7 C8 -173.0(2)
O1 C7 C8 C9 1.0(4)
C6 C7 C8 C9 -179.1(2)
S1 N1 C9 C10 -38.6(3)
S1 N1 C9 C8 86.8(2)
C7 C8 C9 N1 67.1(3)
C7 C8 C9 C10 -167.6(2)
N1 C9 C10 C15 9.8(3)
C8 C9 C10 C15 -115.0(3)
N1 C9 C10 C11 -170.1(2)
C8 C9 C10 C11 65.1(3)
C15 C10 C11 C12 0.8(4)
C9 C10 C11 C12 -179.2(3)
C10 C11 C12 C13 -0.4(4)
C11 C12 C13 C14 0.2(5)
C12 C13 C14 C15 -0.6(5)
C11 C10 C15 C14 -1.2(4)
C9 C10 C15 C14 178.9(3)
C11 C10 C15 O4 176.7(2)
C9 C10 C15 O4 -3.3(4)
C13 C14 C15 C10 1.1(4)
C13 C14 C15 O4 -177.0(3)
S1 O4 C15 C10 24.3(3)
S1 O4 C15 C14 -157.7(2)
